data_4315735
loop_
_publ_author_name
'Valentyna V. Semenaka'
'Oksana V. Nesterova'
'Volodymyr N. Kokozay'
'Viktoriya V. Dyakonenko'
'Roman I. Zubatyuk'
'Oleg V. Shishkin'
'Roman Bo\<ca'
'Julia Jezierska'
'Andrew Ozarowski'

_publ_section_title
;
 CrIII-CrIII Interactions in Two Alkoxo-Bridged Heterometallic Zn2Cr2
 Complexes Self-Assembled from Zinc Oxide, Reinecke's Salt, and
 Diethanolamine
;
_journal_name_full 'Inorganic Chemistry'
_journal_page_first 5460
_journal_page_last 5471
_journal_paper_doi 10.1021/ic1000123
_journal_volume 49
_journal_year 2010
_chemical_formula_moiety 'C20 H38 Cr2 N8 O8 S4 Zn2, 2(C2 H3 N)'
_chemical_formula_sum 'C24 H44 Cr2 N10 O8 S4 Zn2'
_chemical_formula_weight 963.75
_chemical_name_systematic
;
?
;
_space_group_IT_number 14
_symmetry_cell_setting monoclinic
_symmetry_space_group_name_Hall '-P 2yn'
_symmetry_space_group_name_H-M 'P 1 21/n 1'
_atom_sites_solution_hydrogens geom
_atom_sites_solution_primary direct
_atom_sites_solution_secondary difmap
_audit_creation_date 2008-09-11T00:05:45-00:00
_audit_creation_method 'WinGX routine CIF_UPDATE'
_cell_angle_alpha 90
_cell_angle_beta 107.346(3)
_cell_angle_gamma 90
_cell_formula_units_Z 2
_cell_length_a 9.8241(2)
_cell_length_b 18.1965(4)
_cell_length_c 11.8072(3)
_cell_measurement_temperature 293(2)
_cell_volume 2014.71(9)
_computing_structure_refinement 'SHELXL-97 (Sheldrick, 1997)'
_diffrn_ambient_temperature 293(2)
_diffrn_measured_fraction_theta_full 0.986
_diffrn_measured_fraction_theta_max 0.986
_diffrn_radiation_monochromator graphite
_diffrn_radiation_type MoK\a
_diffrn_radiation_wavelength 0.71073
_diffrn_reflns_av_R_equivalents 0.0347
_diffrn_reflns_av_unetI/netI 0.0542
_diffrn_reflns_limit_h_max 13
_diffrn_reflns_limit_h_min -13
_diffrn_reflns_limit_k_max 25
_diffrn_reflns_limit_k_min -24
_diffrn_reflns_limit_l_max 15
_diffrn_reflns_limit_l_min -16
_diffrn_reflns_number 19793
_diffrn_reflns_theta_full 30
_diffrn_reflns_theta_max 30
_diffrn_reflns_theta_min 2.88
_exptl_crystal_density_diffrn 1.589
_exptl_crystal_density_method 'not measured'
_exptl_crystal_F_000 988
_exptl_crystal_size_max .3
_exptl_crystal_size_mid .2
_exptl_crystal_size_min .1
_refine_diff_density_max 0.617
_refine_diff_density_min -0.346
_refine_diff_density_rms 0.076
_refine_ls_extinction_method none
_refine_ls_goodness_of_fit_ref 0.981
_refine_ls_hydrogen_treatment constr
_refine_ls_matrix_type full
_refine_ls_number_parameters 227
_refine_ls_number_reflns 5799
_refine_ls_number_restraints 0
_refine_ls_restrained_S_all 0.981
_refine_ls_R_factor_all 0.0697
_refine_ls_R_factor_gt 0.035
_refine_ls_shift/su_max 0.001
_refine_ls_shift/su_mean 0
_refine_ls_structure_factor_coef Fsqd
_refine_ls_weighting_details 'calc w=1/[\s^2^(Fo^2^)+(0.0400P)^2^+0.0000P] where P=(Fo^2^+2Fc^2^)/3'
_refine_ls_weighting_scheme calc
_refine_ls_wR_factor_gt 0.0826
_refine_ls_wR_factor_ref 0.0862
_reflns_number_gt 3433
_reflns_number_total 5799
_reflns_threshold_expression >2sigma(I)
_cod_data_source_file ic1000123_si_002_2.cif
_cod_data_source_block shelxl2
_cod_original_cell_volume 2014.71(8)
_cod_database_code 4315735

loop_
_symmetry_equiv_pos_as_xyz
'x, y, z'
'-x+1/2, y+1/2, -z+1/2'
'-x, -y, -z'
'x-1/2, -y-1/2, z-1/2'

loop_
_atom_site_label
_atom_site_type_symbol
_atom_site_fract_x
_atom_site_fract_y
_atom_site_fract_z
_atom_site_U_iso_or_equiv
_atom_site_adp_type
_atom_site_occupancy
_atom_site_symmetry_multiplicity
_atom_site_calc_flag
_atom_site_refinement_flags
_atom_site_disorder_assembly
_atom_site_disorder_group
Zn1 Zn 0.80862(3) 0.009595(17) 0.63724(3) 0.04248(10) Uani 1 1 d . . .
Cr1 Cr 0.46001(4) 0.03232(2) 0.60294(3) 0.03201(10) Uani 1 1 d . . .
S1 S 0.89389(15) 0.25979(6) 0.60321(12) 0.1097(4) Uani 1 1 d . . .
S2 S 1.19581(8) -0.11007(5) 0.90871(7) 0.0621(2) Uani 1 1 d . . .
O1 O 0.65287(17) 0.01520(9) 0.70991(13) 0.0392(4) Uani 1 1 d . . .
O2 O 0.45065(16) -0.06215(8) 0.51914(12) 0.0339(3) Uani 1 1 d . . .
O3 O 0.5551(3) 0.2008(2) 0.9011(2) 0.1253(11) Uani 1 1 d . . .
H3O H 0.6327 0.1766 0.9227 0.188 Uiso 1 1 d R . .
O4 O 0.73435(17) -0.04906(9) 0.49393(14) 0.0413(4) Uani 1 1 d . . .
N1 N 0.4048(2) -0.03011(11) 0.72973(16) 0.0405(5) Uani 1 1 d . . .
H1N H 0.3256 -0.0105 0.7428 0.049 Uiso 1 1 d R . .
N2 N 0.4322(2) 0.13468(11) 0.67369(17) 0.0428(5) Uani 1 1 d . . .
H2N H 0.4098 0.1252 0.7417 0.051 Uiso 1 1 d R . .
N3 N 0.8686(2) 0.10948(14) 0.6164(2) 0.0548(6) Uani 1 1 d . . .
N4 N 0.9667(3) -0.04528(15) 0.7432(2) 0.0681(7) Uani 1 1 d . . .
N5 N 1.2583(4) 0.09522(19) 0.8484(3) 0.0906(10) Uani 1 1 d . . .
C1 C 0.4574(3) -0.12320(14) 0.5960(2) 0.0429(6) Uani 1 1 d . . .
H1A H 0.5556 -0.1327 0.6416 0.051 Uiso 1 1 calc R . .
H1B H 0.4196 -0.1668 0.55 0.051 Uiso 1 1 calc R . .
C2 C 0.3704(3) -0.10490(14) 0.6778(2) 0.0481(6) Uani 1 1 d . . .
H2A H 0.2698 -0.1074 0.634 0.058 Uiso 1 1 calc R . .
H2B H 0.3892 -0.1409 0.7411 0.058 Uiso 1 1 calc R . .
C3 C 0.5253(3) -0.02586(17) 0.8408(2) 0.0545(7) Uani 1 1 d . . .
H3A H 0.5204 -0.0669 0.8919 0.065 Uiso 1 1 calc R . .
H3B H 0.5184 0.0192 0.8825 0.065 Uiso 1 1 calc R . .
C4 C 0.6653(3) -0.02773(17) 0.8136(2) 0.0534(7) Uani 1 1 d . . .
H4A H 0.7402 -0.008 0.88 0.064 Uiso 1 1 calc R . .
H4B H 0.6897 -0.078 0.8004 0.064 Uiso 1 1 calc R . .
C5 C 0.5567(3) 0.18475(17) 0.7070(3) 0.0647(8) Uani 1 1 d . . .
H5A H 0.5632 0.2098 0.6363 0.078 Uiso 1 1 calc R . .
H5B H 0.6426 0.1556 0.7375 0.078 Uiso 1 1 calc R . .
C6 C 0.5516(4) 0.24076(19) 0.7972(3) 0.0812(11) Uani 1 1 d . . .
H6A H 0.6327 0.2736 0.8122 0.097 Uiso 1 1 calc R . .
H6B H 0.4648 0.2696 0.7704 0.097 Uiso 1 1 calc R . .
C7 C 0.8048(3) -0.10898(15) 0.4574(2) 0.0528(7) Uani 1 1 d . . .
H7A H 0.8806 -0.1275 0.5242 0.063 Uiso 1 1 calc R . .
H7B H 0.8462 -0.093 0.3966 0.063 Uiso 1 1 calc R . .
C8 C 0.6968(3) -0.16813(16) 0.4096(3) 0.0599(8) Uani 1 1 d . . .
H8A H 0.7361 -0.2048 0.3686 0.072 Uiso 1 1 calc R . .
H8B H 0.6721 -0.192 0.4743 0.072 Uiso 1 1 calc R . .
C9 C 0.8805(3) 0.17132(18) 0.6105(2) 0.0537(7) Uani 1 1 d . . .
C10 C 1.0627(3) -0.07159(16) 0.8120(2) 0.0483(6) Uani 1 1 d . . .
C11 C 1.1694(4) 0.1136(2) 0.8819(3) 0.0658(9) Uani 1 1 d . . .
C12 C 1.0534(4) 0.1361(3) 0.9242(3) 0.1072(15) Uani 1 1 d . . .
H12A H 1.0101 0.1795 0.8825 0.161 Uiso 1 1 calc R . .
H12B H 1.0886 0.1465 1.0076 0.161 Uiso 1 1 calc R . .
H12C H 0.984 0.0975 0.9109 0.161 Uiso 1 1 calc R . .

loop_
_atom_site_aniso_label
_atom_site_aniso_U_11
_atom_site_aniso_U_22
_atom_site_aniso_U_33
_atom_site_aniso_U_23
_atom_site_aniso_U_13
_atom_site_aniso_U_12
Zn1 0.03504(15) 0.04384(18) 0.04601(17) -0.00474(13) 0.00819(12) -0.00086(14)
Cr1 0.03470(19) 0.0318(2) 0.03033(18) -0.00226(15) 0.01091(15) 0.00158(16)
S1 0.1429(10) 0.0488(5) 0.1486(10) -0.0026(6) 0.0603(8) -0.0203(6)
S2 0.0511(4) 0.0773(6) 0.0540(4) 0.0118(4) 0.0097(3) 0.0115(4)
O1 0.0389(9) 0.0471(10) 0.0307(8) 0.0001(7) 0.0089(7) 0.0013(8)
O2 0.0403(9) 0.0295(8) 0.0342(8) 0.0011(6) 0.0145(7) 0.0013(7)
O3 0.137(3) 0.135(3) 0.0833(18) -0.0140(18) 0.0026(18) 0.026(2)
O4 0.0375(9) 0.0411(10) 0.0433(9) -0.0064(7) 0.0091(7) 0.0077(8)
N1 0.0448(11) 0.0426(12) 0.0375(10) -0.0002(9) 0.0176(9) 0.0004(10)
N2 0.0493(12) 0.0387(12) 0.0429(11) -0.0089(9) 0.0177(10) 0.0015(10)
N3 0.0476(13) 0.0476(15) 0.0702(15) -0.0050(12) 0.0189(12) -0.0080(12)
N4 0.0505(14) 0.0687(18) 0.0711(16) -0.0003(14) -0.0031(13) 0.0123(13)
N5 0.101(2) 0.103(3) 0.080(2) -0.0108(17) 0.045(2) -0.001(2)
C1 0.0554(15) 0.0347(13) 0.0399(13) 0.0037(11) 0.0164(12) 0.0009(12)
C2 0.0600(17) 0.0452(16) 0.0433(14) 0.0023(11) 0.0217(13) -0.0079(14)
C3 0.0654(18) 0.0641(19) 0.0327(13) 0.0043(12) 0.0128(12) -0.0015(15)
C4 0.0553(16) 0.0623(19) 0.0376(13) 0.0051(12) 0.0061(12) -0.0005(14)
C5 0.077(2) 0.0559(19) 0.0664(18) -0.0211(15) 0.0284(16) -0.0180(17)
C6 0.104(3) 0.064(2) 0.061(2) -0.0159(17) 0.0002(19) 0.003(2)
C7 0.0449(15) 0.0567(18) 0.0545(16) -0.0057(13) 0.0115(13) 0.0199(14)
C8 0.0676(19) 0.0448(17) 0.0640(17) -0.0065(13) 0.0143(15) 0.0153(15)
C9 0.0447(16) 0.060(2) 0.0580(17) -0.0085(14) 0.0176(13) -0.0095(15)
C10 0.0431(15) 0.0505(17) 0.0521(15) -0.0056(12) 0.0155(13) -0.0008(13)
C11 0.075(2) 0.075(2) 0.0542(18) -0.0093(15) 0.0288(17) -0.0084(19)
C12 0.087(3) 0.163(5) 0.081(3) -0.022(3) 0.040(2) 0.011(3)

loop_
_atom_type_symbol
_atom_type_description
_atom_type_scat_dispersion_real
_atom_type_scat_dispersion_imag
_atom_type_scat_source
C C 0.0033 0.0016 'International Tables Vol C Tables 4.2.6.8 and 6.1.1.4'
H H 0 0 'International Tables Vol C Tables 4.2.6.8 and 6.1.1.4'
Cr Cr 0.3209 0.6236 'International Tables Vol C Tables 4.2.6.8 and 6.1.1.4'
N N 0.0061 0.0033 'International Tables Vol C Tables 4.2.6.8 and 6.1.1.4'
O O 0.0106 0.006 'International Tables Vol C Tables 4.2.6.8 and 6.1.1.4'
S S 0.1246 0.1234 'International Tables Vol C Tables 4.2.6.8 and 6.1.1.4'
Zn Zn 0.2839 1.4301 'International Tables Vol C Tables 4.2.6.8 and 6.1.1.4'

loop_
_geom_angle_atom_site_label_1
_geom_angle_atom_site_label_2
_geom_angle_atom_site_label_3
_geom_angle
_geom_angle_site_symmetry_1
_geom_angle_site_symmetry_3
_geom_angle_publ_flag
N3 Zn1 O4 116.76(9) . . ?
N3 Zn1 N4 110.19(10) . . ?
O4 Zn1 N4 107.25(9) . . ?
N3 Zn1 O1 108.07(9) . . ?
O4 Zn1 O1 105.57(7) . . ?
N4 Zn1 O1 108.68(9) . . ?
O4 Cr1 O1 176.43(7) 3_656 . ?
O4 Cr1 O2 87.16(7) 3_656 . ?
O1 Cr1 O2 94.37(7) . . ?
O4 Cr1 O2 95.75(7) 3_656 3_656 ?
O1 Cr1 O2 87.68(6) . 3_656 ?
O2 Cr1 O2 80.66(7) . 3_656 ?
O4 Cr1 N1 95.08(8) 3_656 . ?
O1 Cr1 N1 81.88(7) . . ?
O2 Cr1 N1 84.36(7) . . ?
O2 Cr1 N1 161.01(8) 3_656 . ?
O4 Cr1 N2 82.68(7) 3_656 . ?
O1 Cr1 N2 95.75(7) . . ?
O2 Cr1 N2 169.84(7) . . ?
O2 Cr1 N2 100.72(8) 3_656 . ?
N1 Cr1 N2 96.09(8) . . ?
O4 Cr1 Cr1 91.91(5) 3_656 3_656 ?
O1 Cr1 Cr1 91.34(5) . 3_656 ?
O2 Cr1 Cr1 40.36(4) . 3_656 ?
O2 Cr1 Cr1 40.30(4) 3_656 3_656 ?
N1 Cr1 Cr1 123.79(6) . 3_656 ?
N2 Cr1 Cr1 140.11(6) . 3_656 ?
C4 O1 Cr1 117.27(15) . . ?
C4 O1 Zn1 117.87(15) . . ?
Cr1 O1 Zn1 117.03(7) . . ?
C1 O2 Cr1 111.98(13) . . ?
C1 O2 Cr1 137.19(14) . 3_656 ?
Cr1 O2 Cr1 99.34(7) . 3_656 ?
C6 O3 H3O 108.3 . . ?
C7 O4 Cr1 115.08(14) . 3_656 ?
C7 O4 Zn1 126.29(14) . . ?
Cr1 O4 Zn1 118.36(8) 3_656 . ?
C3 N1 C2 115.8(2) . . ?
C3 N1 Cr1 107.31(16) . . ?
C2 N1 Cr1 106.20(14) . . ?
C3 N1 H1N 109.1 . . ?
C2 N1 H1N 109.1 . . ?
Cr1 N1 H1N 109.1 . . ?
C5 N2 C8 113.5(2) . 3_656 ?
C5 N2 Cr1 117.26(16) . . ?
C8 N2 Cr1 106.74(15) 3_656 . ?
C5 N2 H2N 106.2 . . ?
C8 N2 H2N 106.2 3_656 . ?
Cr1 N2 H2N 106.2 . . ?
C9 N3 Zn1 166.6(3) . . ?
C10 N4 Zn1 173.5(3) . . ?
O2 C1 C2 108.0(2) . . ?
O2 C1 H1A 110.1 . . ?
C2 C1 H1A 110.1 . . ?
O2 C1 H1B 110.1 . . ?
C2 C1 H1B 110.1 . . ?
H1A C1 H1B 108.4 . . ?
N1 C2 C1 111.3(2) . . ?
N1 C2 H2A 109.4 . . ?
C1 C2 H2A 109.4 . . ?
N1 C2 H2B 109.4 . . ?
C1 C2 H2B 109.4 . . ?
H2A C2 H2B 108 . . ?
N1 C3 C4 110.5(2) . . ?
N1 C3 H3A 109.6 . . ?
C4 C3 H3A 109.6 . . ?
N1 C3 H3B 109.6 . . ?
C4 C3 H3B 109.6 . . ?
H3A C3 H3B 108.1 . . ?
O1 C4 C3 108.8(2) . . ?
O1 C4 H4A 109.9 . . ?
C3 C4 H4A 109.9 . . ?
O1 C4 H4B 109.9 . . ?
C3 C4 H4B 109.9 . . ?
H4A C4 H4B 108.3 . . ?
N2 C5 C6 114.2(3) . . ?
N2 C5 H5A 108.7 . . ?
C6 C5 H5A 108.7 . . ?
N2 C5 H5B 108.7 . . ?
C6 C5 H5B 108.7 . . ?
H5A C5 H5B 107.6 . . ?
O3 C6 C5 105.8(3) . . ?
O3 C6 H6A 110.6 . . ?
C5 C6 H6A 110.6 . . ?
O3 C6 H6B 110.6 . . ?
C5 C6 H6B 110.6 . . ?
H6A C6 H6B 108.7 . . ?
O4 C7 C8 108.1(2) . . ?
O4 C7 H7A 110.1 . . ?
C8 C7 H7A 110.1 . . ?
O4 C7 H7B 110.1 . . ?
C8 C7 H7B 110.1 . . ?
H7A C7 H7B 108.4 . . ?
N2 C8 C7 108.9(2) 3_656 . ?
N2 C8 H8A 109.9 3_656 . ?
C7 C8 H8A 109.9 . . ?
N2 C8 H8B 109.9 3_656 . ?
C7 C8 H8B 109.9 . . ?
H8A C8 H8B 108.3 . . ?
N3 C9 S1 178.5(3) . . ?
N4 C10 S2 178.9(3) . . ?
N5 C11 C12 178.9(4) . . ?
C11 C12 H12A 109.5 . . ?
C11 C12 H12B 109.5 . . ?
H12A C12 H12B 109.5 . . ?
C11 C12 H12C 109.5 . . ?
H12A C12 H12C 109.5 . . ?
H12B C12 H12C 109.5 . . ?

loop_
_geom_bond_atom_site_label_1
_geom_bond_atom_site_label_2
_geom_bond_distance
_geom_bond_site_symmetry_2
_geom_bond_publ_flag
Zn1 N3 1.949(3) . ?
Zn1 O4 1.9490(15) . ?
Zn1 N4 1.954(2) . ?
Zn1 O1 1.9675(16) . ?
Cr1 O4 1.9351(16) 3_656 ?
Cr1 O1 1.9635(15) . ?
Cr1 O2 1.9719(15) . ?
Cr1 O2 1.9741(15) 3_656 ?
Cr1 N1 2.0759(19) . ?
Cr1 N2 2.092(2) . ?
Cr1 Cr1 3.0082(7) 3_656 ?
S1 C9 1.620(3) . ?
S2 C10 1.616(3) . ?
O1 C4 1.426(3) . ?
O2 C1 1.423(3) . ?
O2 Cr1 1.9741(15) 3_656 ?
O3 C6 1.417(4) . ?
O3 H3O 0.8509 . ?
O4 C7 1.425(3) . ?
O4 Cr1 1.9351(16) 3_656 ?
N1 C3 1.484(3) . ?
N1 C2 1.490(3) . ?
N1 H1N 0.91 . ?
N2 C5 1.481(3) . ?
N2 C8 1.484(3) 3_656 ?
N2 H2N 0.9101 . ?
N3 C9 1.136(4) . ?
N4 C10 1.150(3) . ?
N5 C11 1.112(4) . ?
C1 C2 1.506(3) . ?
C1 H1A 0.97 . ?
C1 H1B 0.97 . ?
C2 H2A 0.97 . ?
C2 H2B 0.97 . ?
C3 C4 1.502(4) . ?
C3 H3A 0.97 . ?
C3 H3B 0.97 . ?
C4 H4A 0.97 . ?
C4 H4B 0.97 . ?
C5 C6 1.486(4) . ?
C5 H5A 0.97 . ?
C5 H5B 0.97 . ?
C6 H6A 0.97 . ?
C6 H6B 0.97 . ?
C7 C8 1.498(4) . ?
C7 H7A 0.97 . ?
C7 H7B 0.97 . ?
C8 N2 1.484(3) 3_656 ?
C8 H8A 0.97 . ?
C8 H8B 0.97 . ?
C11 C12 1.433(5) . ?
C12 H12A 0.96 . ?
C12 H12B 0.96 . ?
C12 H12C 0.96 . ?

loop_
_geom_torsion_atom_site_label_1
_geom_torsion_atom_site_label_2
_geom_torsion_atom_site_label_3
_geom_torsion_atom_site_label_4
_geom_torsion
_geom_torsion_site_symmetry_1
_geom_torsion_site_symmetry_2
_geom_torsion_site_symmetry_3
_geom_torsion_site_symmetry_4
_geom_torsion_publ_flag
O2 Cr1 O1 C4 -83.37(17) . . . . ?
O2 Cr1 O1 C4 -163.82(17) 3_656 . . . ?
N1 Cr1 O1 C4 0.28(18) . . . . ?
N2 Cr1 O1 C4 95.63(18) . . . . ?
Cr1 Cr1 O1 C4 -123.67(17) 3_656 . . . ?
O2 Cr1 O1 Zn1 65.19(9) . . . . ?
O2 Cr1 O1 Zn1 -15.25(9) 3_656 . . . ?
N1 Cr1 O1 Zn1 148.85(10) . . . . ?
N2 Cr1 O1 Zn1 -115.80(10) . . . . ?
Cr1 Cr1 O1 Zn1 24.89(8) 3_656 . . . ?
N3 Zn1 O1 C4 -128.42(18) . . . . ?
O4 Zn1 O1 C4 105.94(17) . . . . ?
N4 Zn1 O1 C4 -8.8(2) . . . . ?
N3 Zn1 O1 Cr1 83.20(11) . . . . ?
O4 Zn1 O1 Cr1 -42.44(11) . . . . ?
N4 Zn1 O1 Cr1 -157.22(10) . . . . ?
O4 Cr1 O2 C1 -113.45(16) 3_656 . . . ?
O1 Cr1 O2 C1 63.32(15) . . . . ?
O2 Cr1 O2 C1 150.24(18) 3_656 . . . ?
N1 Cr1 O2 C1 -18.05(15) . . . . ?
N2 Cr1 O2 C1 -111.1(4) . . . . ?
Cr1 Cr1 O2 C1 150.24(18) 3_656 . . . ?
O4 Cr1 O2 Cr1 96.31(7) 3_656 . . 3_656 ?
O1 Cr1 O2 Cr1 -86.92(7) . . . 3_656 ?
O2 Cr1 O2 Cr1 0 3_656 . . 3_656 ?
N1 Cr1 O2 Cr1 -168.29(8) . . . 3_656 ?
N2 Cr1 O2 Cr1 98.7(4) . . . 3_656 ?
N3 Zn1 O4 C7 107.5(2) . . . . ?
N4 Zn1 O4 C7 -16.6(2) . . . . ?
O1 Zn1 O4 C7 -132.4(2) . . . . ?
N3 Zn1 O4 Cr1 -78.75(12) . . . 3_656 ?
N4 Zn1 O4 Cr1 157.10(11) . . . 3_656 ?
O1 Zn1 O4 Cr1 41.33(11) . . . 3_656 ?
O4 Cr1 N1 C3 -156.88(16) 3_656 . . . ?
O1 Cr1 N1 C3 21.24(16) . . . . ?
O2 Cr1 N1 C3 116.49(17) . . . . ?
O2 Cr1 N1 C3 78.5(3) 3_656 . . . ?
N2 Cr1 N1 C3 -73.72(17) . . . . ?
Cr1 Cr1 N1 C3 107.39(16) 3_656 . . . ?
O4 Cr1 N1 C2 78.71(16) 3_656 . . . ?
O1 Cr1 N1 C2 -103.17(16) . . . . ?
O2 Cr1 N1 C2 -7.92(16) . . . . ?
O2 Cr1 N1 C2 -45.9(3) 3_656 . . . ?
N2 Cr1 N1 C2 161.87(16) . . . . ?
Cr1 Cr1 N1 C2 -17.02(18) 3_656 . . . ?
O4 Cr1 N2 C5 -143.6(2) 3_656 . . . ?
O1 Cr1 N2 C5 39.6(2) . . . . ?
O2 Cr1 N2 C5 -146.0(4) . . . . ?
O2 Cr1 N2 C5 -49.1(2) 3_656 . . . ?
N1 Cr1 N2 C5 122.0(2) . . . . ?
Cr1 Cr1 N2 C5 -59.4(2) 3_656 . . . ?
O4 Cr1 N2 C8 -15.06(17) 3_656 . . 3_656 ?
O1 Cr1 N2 C8 168.17(17) . . . 3_656 ?
O2 Cr1 N2 C8 -17.4(5) . . . 3_656 ?
O2 Cr1 N2 C8 79.45(18) 3_656 . . 3_656 ?
N1 Cr1 N2 C8 -109.42(18) . . . 3_656 ?
Cr1 Cr1 N2 C8 69.1(2) 3_656 . . 3_656 ?
O4 Zn1 N3 C9 109.7(10) . . . . ?
N4 Zn1 N3 C9 -127.7(10) . . . . ?
O1 Zn1 N3 C9 -9.0(11) . . . . ?
Cr1 O2 C1 C2 39.6(2) . . . . ?
Cr1 O2 C1 C2 173.48(15) 3_656 . . . ?
C3 N1 C2 C1 -87.5(2) . . . . ?
Cr1 N1 C2 C1 31.4(2) . . . . ?
O2 C1 C2 N1 -47.3(3) . . . . ?
C2 N1 C3 C4 79.7(3) . . . . ?
Cr1 N1 C3 C4 -38.7(3) . . . . ?
Cr1 O1 C4 C3 -21.6(3) . . . . ?
Zn1 O1 C4 C3 -169.94(17) . . . . ?
N1 C3 C4 O1 39.6(3) . . . . ?
C8 N2 C5 C6 77.9(3) 3_656 . . . ?
Cr1 N2 C5 C6 -156.8(2) . . . . ?
N2 C5 C6 O3 63.5(4) . . . . ?
Cr1 O4 C7 C8 -35.1(3) 3_656 . . . ?
Zn1 O4 C7 C8 138.78(19) . . . . ?
O4 C7 C8 N2 47.3(3) . . . 3_656 ?
